data_7027794
loop_
_publ_author_name
'Gupta, Rajeev'
'Mukherjee, Sumitra'
'Mukherjee, Rabindranath'

_publ_contact_author
;
     ? name        Professor R. Mukherjee 
     ? institute   Indian Institute of Technology 
     ? department  Chemistry  
     ? address     I.I.T. Kanpur 208 016
     ? city        Kanpur 
     ? country     India   
;
_publ_section_title
;
 Synthesis, magnetism, 1H NMR and redox activity of dicopper(II) complexes
 having a discrete {Cu2(\m-phenoxide)2}2+ unit supported by a
 non-macrocyclic ligand environment. Crystal structure of
 [Cu2(L)2(OClO3)2]
 [HL&#x2005;=&#x2005;4-methyl-2,6-bis(pyrazol-1-ylmethyl)phenol]&#x200A;&#x2020;
;
_journal_issue 22
_journal_name_full 'Journal of the Chemical Society, Dalton Transactions'
_journal_page_first 4025
_journal_paper_doi 10.1039/a907250k
_journal_year 1999
_chemical_compound_source 'Synthesized in the laboratory   '
_chemical_formula_analytical 'Cu2 Cl2 O10 N8 C30 H30'
_chemical_formula_moiety 'Cu2 C30 H30 N8 O2 2+, Cl2 O8 2-'
_chemical_formula_structural ' (Cu2 C30 H30 N8 O2) (ClO4)2   '
_chemical_formula_sum 'C30 H30 Cl2 Cu2 N8 O10'
_chemical_formula_weight 860
_space_group_IT_number 2
_symmetry_cell_setting triclinic
_symmetry_space_group_name_Hall '-P 1'
_symmetry_space_group_name_H-M 'P -1'
_atom_sites_solution_hydrogens ' position calculated '
_atom_sites_solution_primary 'Cu, Cl '
_atom_sites_solution_secondary ' rest non hydrogen atoms '
_audit_creation_date 99-00-08
_audit_creation_method from_xtal_archive_file_using_CIFIO
_cell_angle_alpha 96.55(2)
_cell_angle_beta 110.168(7)
_cell_angle_gamma 115.77(3)
_cell_formula_units_Z 1
_cell_length_a 10.0850(8)
_cell_length_b 10.249(5)
_cell_length_c 10.472(1)
_cell_measurement_reflns_used 25
_cell_measurement_temperature 293
_cell_measurement_theta_max 21.9
_cell_measurement_theta_min 11.8
_cell_volume 869.2(5)
_computing_data_collection 'CAD4mach-PC version   '
_computing_data_reduction xtal_DIFDAT_ADDREFF_SORTRF_ABSORB
_computing_molecular_graphics xtal
_computing_publication_material xtal_CIFIO
_computing_structure_refinement xtal_CRYLSQ
_computing_structure_solution xtal
_diffrn_ambient_temperature 293
_diffrn_measurement_device CAD4
_diffrn_measurement_method 'theta-2 theta    '
_diffrn_radiation_detector 'proportional counter       '
_diffrn_radiation_monochromator graphite
_diffrn_radiation_source 'sealed xray_tube  '
_diffrn_radiation_type 'Mo K-alpha     '
_diffrn_radiation_wavelength 0.71073
_diffrn_reflns_av_R_equivalents .017
_diffrn_reflns_av_sigmaI/netI .019
_diffrn_reflns_limit_h_max 11
_diffrn_reflns_limit_h_min 0
_diffrn_reflns_limit_k_max 10
_diffrn_reflns_limit_k_min -12
_diffrn_reflns_limit_l_max 11
_diffrn_reflns_limit_l_min -12
_diffrn_reflns_number 3246
_diffrn_reflns_reduction_process No_monochr_Lp_applied
_diffrn_reflns_theta_max 25.03
_diffrn_reflns_theta_min 2.18
_diffrn_standards_decay_% 0.303
_diffrn_standards_interval_time 'every hour  '
_diffrn_standards_number three
_exptl_absorpt_coefficient_mu 1.45
_exptl_absorpt_correction_T_max 0.5685
_exptl_absorpt_correction_T_min 0.5637
_exptl_absorpt_correction_type analytical
_exptl_crystal_colour Brown
_exptl_crystal_density_diffrn 1.644
_exptl_crystal_description ' Rectangular plate    '
_exptl_crystal_F_000 437.9
_exptl_crystal_preparation 'ethyl acetate diffusion to acetonitrile solution   '
_exptl_crystal_size_max 0.5
_exptl_crystal_size_mid 0.2
_exptl_crystal_size_min 0.1
_refine_diff_density_max 1.33
_refine_diff_density_min -.834
_refine_ls_abs_structure_details none
_refine_ls_abs_structure_Flack 0
_refine_ls_extinction_coef .00000
_refine_ls_extinction_expression No
_refine_ls_extinction_method none
_refine_ls_goodness_of_fit_all 1.236
_refine_ls_goodness_of_fit_obs 1.253
_refine_ls_hydrogen_treatment No
_refine_ls_matrix_type full
_refine_ls_number_constraints 0
_refine_ls_number_parameters 235
_refine_ls_number_reflns 2528
_refine_ls_number_restraints 0
_refine_ls_R_factor_all .052
_refine_ls_R_factor_obs .043
_refine_ls_shift/esd_max '0.1940 x 10-3 '
_refine_ls_shift/esd_mean '0.7790 x 10-5'
_refine_ls_structure_factor_coef F
_refine_ls_weighting_scheme unit
_refine_ls_wR_factor_all .056
_refine_ls_wR_factor_obs .051
_reflns_d_resolution_high .84
_reflns_d_resolution_low 9.339
_reflns_limit_h_max 11
_reflns_limit_h_min 0
_reflns_limit_k_max 10
_reflns_limit_k_min -12
_reflns_limit_l_max 11
_reflns_limit_l_min -12
_reflns_number_observed 2528
_reflns_number_total 3056
_reflns_observed_criterion refl_observed_if_Inet_>_.000_sigma(Inet)
_cod_data_source_file 907250ksup1.cif
_cod_data_source_block 1
_cod_original_cell_volume 869.3(5)
_cod_original_sg_symbol_Hall -P_1
_cod_original_sg_symbol_H-M P1~
_cod_original_formula_sum '  Cu2 Cl2 O10 N8 C30 H30    '
_cod_database_code 7027794

loop_
_symmetry_equiv_pos_as_xyz
+x,+y,+z
-x,-y,-z

loop_
_atom_site_aniso_label
_atom_site_aniso_U_11
_atom_site_aniso_U_22
_atom_site_aniso_U_33
_atom_site_aniso_U_12
_atom_site_aniso_U_13
_atom_site_aniso_U_23
Cu .0205(3) .0327(3) .0243(3) .0121(2) .0074(2) .0085(2)
Cl .0282(6) .0398(7) .0459(8) .0199(6) .0140(6) .0121(6)
N1 .035(2) .051(3) .038(3) .022(2) .009(2) .023(2)
N2 .037(3) .047(3) .031(2) .013(2) .010(2) .016(2)
N3 .024(2) .035(2) .030(2) .016(2) .009(2) .005(2)
N4 .024(2) .039(2) .030(2) .020(2) .010(2) .009(2)
C1 .048(4) .057(4) .057(4) .011(3) .032(3) .019(3)
C2 .033(3) .038(3) .036(3) .010(2) .015(2) .008(2)
C3 .042(3) .030(3) .037(3) .012(2) .015(2) .015(2)
C4 .031(3) .032(3) .033(3) .016(2) .011(2) .009(2)
C5 .025(2) .028(3) .025(2) .011(2) .010(2) .006(2)
C6 .043(3) .041(3) .048(3) .026(3) .016(3) .020(3)
C7 .049(4) .071(5) .052(4) .027(4) .013(3) .040(4)
C8 .063(5) .082(5) .039(4) .015(4) .009(3) .030(4)
C9 .056(4) .062(4) .031(3) .006(3) .010(3) .012(3)
C10 .031(3) .041(3) .035(3) .015(2) .010(2) -.001(2)
C11 .028(3) .052(4) .037(3) .013(3) .005(2) -.001(3)
C12 .022(3) .057(4) .037(3) .021(3) .007(2) .011(3)
C13 .028(2) .034(3) .032(3) .020(2) .014(2) .009(2)
C14 .028(3) .029(3) .026(2) .014(2) .011(2) .004(2)
C15 .030(3) .034(3) .033(3) .010(2) .017(2) .006(2)
O1a .021(2) .034(2) .026(2) .011(1) .008(1) .010(1)
O1 .081(4) .158(6) .092(4) .064(4) .052(3) .086(4)
O2 .037(2) .063(3) .078(3) .037(2) .012(2) .005(2)
O3 .035(2) .054(3) .071(3) .014(2) .025(2) .016(2)
O4 .054(3) .057(3) .128(5) .034(3) .003(3) -.025(3)
H1a .03500 .03500 .03500 .01779 .01543 .01092
H1b .03500 .03500 .03500 .01779 .01543 .01092
H1c .03500 .03500 .03500 .01779 .01543 .01092
H2 .03500 .03500 .03500 .01779 .01543 .01092
H6a .03500 .03500 .03500 .01779 .01543 .01092
H6b .03500 .03500 .03500 .01779 .01543 .01092
H7 .03500 .03500 .03500 .01779 .01543 .01092
H8 .03500 .03500 .03500 .01779 .01543 .01092
H9 .03500 .03500 .03500 .01779 .01543 .01092
H10 .03500 .03500 .03500 .01779 .01543 .01092
H11 .03500 .03500 .03500 .01779 .01543 .01092
H12 .03500 .03500 .03500 .01779 .01543 .01092
H13a .03500 .03500 .03500 .01779 .01543 .01092
H13b .03500 .03500 .03500 .01779 .01543 .01092
H15 .03500 .03500 .03500 .01779 .01543 .01092

loop_
_atom_site_label
_atom_site_fract_x
_atom_site_fract_y
_atom_site_fract_z
_atom_site_U_iso_or_equiv
_atom_site_thermal_displace_type
Cu -.11648(7) .43654(7) .83765(6) .0272(2) Uani
Cl .0371(1) .1948(1) .7938(1) .0378(5) Uani
N1 -.0491(5) .6608(6) .6769(5) .043(2) Uani
N2 -.1122(5) .5115(5) .6704(5) .043(2) Uani
N3 -.3563(5) .2919(5) .7296(4) .030(2) Uani
N4 -.4641(5) .3196(5) .7588(4) .030(2) Uani
C1 .6216(8) .9211(8) .8250(7) .058(3) Uani
C2 .4881(6) .8371(6) .8685(6) .039(2) Uani
C3 .3484(7) .8484(6) .8272(6) .039(2) Uani
C4 .2240(6) .7680(6) .8652(5) .033(2) Uani
C5 .2354(6) .6702(5) .9447(5) .028(2) Uani
C6 .0704(7) .7784(6) .8135(6) .042(2) Uani
C7 -.0847(8) .6733(8) .5449(7) .059(3) Uani
C8 -.1758(9) .5310(9) .4491(7) .073(3) Uani
C9 -.1894(8) .4341(8) .5317(6) .063(3) Uani
C10 -.4461(6) .1738(6) .6115(6) .039(2) Uani
C11 -.6109(7) .1233(7) .5646(6) .046(2) Uani
C12 -.6184(6) .2162(7) .6606(6) .041(2) Uani
C13 -.4096(6) .4192(6) .8994(5) .030(2) Uani
C14 .3801(6) .6633(5) .9931(5) .029(2) Uani
C15 .5022(6) .7443(6) .9551(5) .035(2) Uani
O1a -.1097(4) .4159(4) 1.0243(3) .029(1) Uani
O1 .0634(7) .1780(8) .9300(6) .100(3) Uani
O2 -.0955(5) .2250(5) .7421(5) .061(2) Uani
O3 .1835(5) .3202(5) .8076(5) .057(2) Uani
O4 -.0021(6) .0641(6) .6939(7) .094(3) Uani
H1a .57287 .88940 .72071 .03500 Uani
H1b .66136 1.02736 .85746 .03500 Uani
H1c .71907 .91325 .85066 .03500 Uani
H2 .33576 .91581 .76983 .03500 Uani
H6a .09416 .87848 .80480 .03500 Uani
H6b .02458 .76511 .88257 .03500 Uani
H7 -.05212 .76973 .52224 .03500 Uani
H8 -.22075 .50341 .34707 .03500 Uani
H9 -.24726 .32272 .49274 .03500 Uani
H10 -.40255 .12949 .56134 .03500 Uani
H11 -.70171 .03806 .47863 .03500 Uani
H12 -.71917 .20643 .65645 .03500 Uani
H13a -.30897 .51443 .92446 .03500 Uani
H13b -.48946 .44593 .90085 .03500 Uani
H15 .58950 .80240 .93051 .03500 Uani

loop_
_atom_type_symbol
_atom_type_oxidation_number
_atom_type_number_in_cell
_atom_type_scat_dispersion_real
_atom_type_scat_dispersion_imag
_atom_type_scat_source
C 0 30 .002 .002 Int._Tables_Vol_IV_Tables_2.2B_and_2.3.1
H 0 30 0 0 Int._Tables_Vol_IV_Tables_2.2B_and_2.3.1
N 0 8 .004 .003 Int._Tables_Vol_IV_Tables_2.2B_and_2.3.1
O 0 10 .008 .006 Int._Tables_Vol_IV_Tables_2.2B_and_2.3.1
Cl 0 2 .132 .159 Int._Tables_Vol_IV_Tables_2.2B_and_2.3.1
Cu 0 2 .263 1.266 Int._Tables_Vol_IV_Tables_2.2B_and_2.3.1

loop_
_geom_angle_atom_site_label_1
_geom_angle_atom_site_label_2
_geom_angle_atom_site_label_3
_geom_angle
_geom_angle_site_symmetry_1
_geom_angle_site_symmetry_3
N2 Cu N3 91.0(2) . .
N2 Cu O1a 165.0(3) . .
N2 Cu O1a 97.8(2) . 2_767
N3 Cu O1a 94.1(2) . .
N3 Cu O1a 168.7(2) . 2_767
O1a Cu O1a 75.6(2) . 2_767
N2 N1 C6 119.4(6) . .
N2 N1 C7 110.3(6) . .
C6 N1 C7 128.6(7) . .
Cu N2 N1 124.3(5) . .
Cu N2 C9 129.7(6) . .
N1 N2 C9 105.2(7) . .
Cu N3 N4 121.0(4) . .
Cu N3 C10 132.5(6) . .
N4 N3 C10 105.7(5) . .
N3 N4 C12 109.9(6) . .
N3 N4 C13 119.3(5) . .
C12 N4 C13 128.5(7) . .
C1 C2 C3 122.2(8) . .
C1 C2 C15 120.6(8) . .
C3 C2 C15 117.2(7) . .
C2 C3 C4 121.9(7) . .
C3 C4 C5 120.3(8) . .
C3 C4 C6 120.5(7) . .
C5 C4 C6 119.1(7) . .
C4 C5 C14 118.2(6) . .
C4 C5 O1a 120.8(7) . 2_767
C14 C5 O1a 121.0(6) . 2_767
N1 C6 C4 108.9(8) . .
N1 C7 C8 108.5(9) . .
C7 C8 C9 104.8(8) . .
N2 C9 C8 111.2(8) . .
N3 C10 C11 111.1(8) . .
C10 C11 C12 105.2(5) . .
N4 C12 C11 108.2(7) . .
N4 C13 C14 107.9(6) . 2_767
C5 C14 C15 120.4(7) . .
C5 C14 C13 119.6(6) . 2_767
C15 C14 C13 119.6(7) . 2_767
C2 C15 C14 121.7(8) . .
Cu O1a Cu 104.4(2) . 2_767
Cu O1a C5 129.0(3) . 2_767
Cu O1a C5 126.4(3) 2_767 2_767
O1 Cl O2 109.3(5) . .
O1 Cl O3 107.5(3) . .
O1 Cl O4 112.9(5) . .
O2 Cl O3 109.7(4) . .
O2 Cl O4 108.7(4) . .
O3 Cl O4 108.8(4) . .
O2 Cu N2 91.6(2) . .
O2 Cu N3 84.1(2) . .
O2 Cu O1a 102.9(2) . .

loop_
_geom_bond_atom_site_label_1
_geom_bond_atom_site_label_2
_geom_bond_distance
_geom_bond_site_symmetry_2
Cu Cu 3.0983(8) 2_767
Cu O2 2.408(6) .
Cu N2 1.996(7) .
Cu N3 1.985(4) .
Cu O1a 1.971(5) .
Cu O1a 1.952(3) 2_767
N1 N2 1.36(1) .
N1 C6 1.453(8) .
N1 C7 1.34(1) .
N2 C9 1.332(9) .
N3 N4 1.35(1) .
N3 C10 1.325(7) .
N4 C12 1.347(6) .
N4 C13 1.459(8) .
C1 C2 1.51(1) .
C2 C3 1.39(1) .
C2 C15 1.40(1) .
C3 C4 1.39(1) .
C4 C5 1.39(1) .
C4 C6 1.51(1) .
C5 C14 1.41(1) .
C5 O1a 1.366(8) 2_767
C7 C8 1.36(1) .
C8 C9 1.38(1) .
C10 C11 1.38(1) .
C11 C12 1.35(1) .
C13 C14 1.51(1) 2_767
C14 C15 1.37(1) .
Cl O1 1.405(8) .
Cl O2 1.441(7) .
Cl O3 1.420(6) .
Cl O4 1.409(8) .

loop_
_geom_torsion_atom_site_label_1
_geom_torsion_atom_site_label_2
_geom_torsion_atom_site_label_3
_geom_torsion_atom_site_label_4
_geom_torsion
_geom_torsion_site_symmetry_1
_geom_torsion_site_symmetry_2
_geom_torsion_site_symmetry_3
_geom_torsion_site_symmetry_4
N3 Cu N2 N1 126.4(7) . . . .
N3 Cu N2 C9 -41.2(9) . . . .
O1a Cu N2 N1 17(1) . . . .
O1a Cu N2 C9 -151.1(8) . . . .
O1a Cu N2 N1 -46.5(7) 2_767 . . .
O1a Cu N2 C9 145.9(9) 2_767 . . .
N2 Cu N3 N4 -105.3(6) . . . .
N2 Cu N3 C10 62.8(8) . . . .
O1a Cu N3 N4 60.6(5) . . . .
O1a Cu N3 C10 -131.4(7) . . . .
O1a Cu N3 N4 36(2) 2_767 . . .
O1a Cu N3 C10 -156(1) 2_767 . . .
N2 Cu O1a Cu -65.7(9) . . . 2_767
N2 Cu O1a C5 108.8(9) . . . 2_767
N3 Cu O1a Cu -175.2(3) . . . 2_767
N3 Cu O1a C5 -.7(6) . . . 2_767
O1a Cu O1a Cu -.0(2) 2_767 . . 2_767
O1a Cu O1a C5 174.5(6) 2_767 . . 2_767
N2 Cu O1a C5 -19.1(6) . . 2_767 .
N2 Cu O1a Cu 166.2(3) . . 2_767 2_767
N3 Cu O1a C5 -160(1) . . 2_767 .
N3 Cu O1a Cu 25(1) . . 2_767 2_767
O1a Cu O1a C5 174.7(6) . . 2_767 .
O1a Cu O1a Cu .0(2) . . 2_767 2_767
C6 N1 N2 Cu 22(1) . . . .
C6 N1 N2 C9 -167.7(9) . . . .
C7 N1 N2 Cu -171.2(7) . . . .
C7 N1 N2 C9 -1(1) . . . .
N2 N1 C6 C4 65(1) . . . .
C7 N1 C6 C4 -99(1) . . . .
N2 N1 C7 C8 1(1) . . . .
C6 N1 C7 C8 166(1) . . . .
Cu N2 C9 C8 169.8(8) . . . .
N1 N2 C9 C8 0(1) . . . .
Cu N3 N4 C12 172.4(5) . . . .
Cu N3 N4 C13 -23.4(8) . . . .
C10 N3 N4 C12 1.5(8) . . . .
C10 N3 N4 C13 165.7(6) . . . .
Cu N3 C10 C11 -170.1(6) . . . .
N4 N3 C10 C11 -.8(9) . . . .
N3 N4 C12 C11 -1.7(9) . . . .
C13 N4 C12 C11 -164.1(8) . . . .
N3 N4 C13 C14 -70.0(7) . . . 2_767
C12 N4 C13 C14 90.9(9) . . . 2_767
C1 C2 C3 C4 178.6(6) . . . .
C15 C2 C3 C4 -2(1) . . . .
C1 C2 C15 C14 -178.2(6) . . . .
C3 C2 C15 C14 2.4(9) . . . .
C2 C3 C4 C5 -1(1) . . . .
C2 C3 C4 C6 -177.7(6) . . . .
C3 C4 C5 C14 4.2(9) . . . .
C3 C4 C5 O1a -176.2(5) . . . 2_767
C6 C4 C5 C14 -179.4(6) . . . .
C6 C4 C5 O1a .2(9) . . . 2_767
C3 C4 C6 N1 89.4(8) . . . .
C5 C4 C6 N1 -87.1(8) . . . .
C4 C5 C14 C15 -3.8(9) . . . .
C4 C5 C14 C13 169.3(5) . . . 2_767
O1a C5 C14 C15 176.6(5) 2_767 . . .
O1a C5 C14 C13 -10.3(8) 2_767 . . 2_767
C4 C5 O1a Cu 57.7(8) . . 2_767 .
C4 C5 O1a Cu -129.0(5) . . 2_767 2_767
C14 C5 O1a Cu -122.7(5) . . 2_767 .
C14 C5 O1a Cu 50.6(8) . . 2_767 2_767
N1 C7 C8 C9 -1(1) . . . .
C7 C8 C9 N2 0(1) . . . .
N3 C10 C11 C12 0(1) . . . .
C10 C11 C12 N4 1(1) . . . .
N4 C13 C14 C5 78.1(6) . . 2_767 2_767
C5 C14 C15 C2 .5(9) . . . .
C13 C14 C15 C2 -172.6(6) 2_767 . . .
Cu O1a Cu O1a -.0(2) . . 2_767 2_767
C5 O1a Cu O1a -174.7(6) 2_767 . 2_767 2_767
Cu O1a C5 C14 -50.6(8) . . 2_767 2_767
Cu O1a C5 C14 122.7(5) 2_767 . 2_767 2_767
O1a Cu O1a Cu -.0(2) . 2_767 2_767 .
O1a Cu O1a C5 -174.5(6) . 2_767 2_767 .
O1a C5 C14 C13 10.3(8) . 2_767 2_767 .

loop_
_reflns_scale_meas_F
.515506
